data_9001516
loop_
_publ_author_name
'Miyawaki, R.'
'Kuriyama, J.'
'Nakai, I.'

_publ_section_title 'The redefinition of tengerite-(Y), Y2(CO3)3.2-3H2O, and its crystal structure'
_journal_name_full 'American Mineralogist'
_journal_page_first 425
_journal_page_last 432
_journal_volume 78
_journal_year 1993
_chemical_formula_sum 'C3 H2 O11 Y2'
_chemical_name_mineral Tengerite-(Y)
_space_group_IT_number 36
_symmetry_space_group_name_Hall 'B -2 -2b'
_symmetry_space_group_name_H-M 'B b 21 m'
_cell_angle_alpha 90
_cell_angle_beta 90
_cell_angle_gamma 90
_cell_formula_units_Z 4
_cell_length_a 6.078
_cell_length_b 9.157
_cell_length_c 15.114
_cell_volume 841.189
_database_code_amcsd 0001554
_exptl_crystal_density_diffrn 3.094
_cod_original_cell_volume 841.188
_cod_original_formula_sum 'Y2 C3 O11 H2'
_cod_database_code 9001516

loop_
_space_group_symop_operation_xyz
x,y,z
1/2+x,y,1/2+z
-x,1/2+y,z
1/2-x,1/2+y,1/2+z
x,y,-z
1/2+x,y,1/2-z
-x,1/2+y,-z
1/2-x,1/2+y,1/2-z

loop_
_atom_site_aniso_label
_atom_site_aniso_U_11
_atom_site_aniso_U_22
_atom_site_aniso_U_33
_atom_site_aniso_U_12
_atom_site_aniso_U_13
_atom_site_aniso_U_23
Y 0.01216 0.01032 0.01273 -0.00113 -0.00465 0.00421
C2 0.01310 0.01274 0.01852 -0.00282 0.00000 0.00000
O5 0.00374 0.04673 0.03009 0.00000 0.00279 -0.01683

loop_
_atom_site_label
_atom_site_fract_x
_atom_site_fract_y
_atom_site_fract_z
_atom_site_U_iso_or_equiv
_atom_site_type_symbol
_atom_site_attached_hydrogens
Y 0.49840 0.00000 0.34223 ? Y 0
C1 0.25600 0.25700 0.19570 0.00887 C 0
C2 0.27600 0.06400 0.50000 ? C 0
O1 0.33200 0.12900 0.22010 0.00950 O 0
O2 0.10680 0.25300 0.13430 0.01039 O 0
O3 0.31100 0.37500 0.22920 0.01001 O 0
O4 0.47300 0.01200 0.50000 0.01494 O 0
O5 0.18600 0.09700 0.42100 ? O 0
O-H 0.18300 0.41400 0.41100 0.02888 O 1

loop_
_cod_changelog_entry_id
_cod_changelog_entry_author
_cod_changelog_entry_date
_cod_changelog_entry_text
1
;cod-tools version 3.8.0
Id: cif_guess_AMCSD_atom_types 9574 2023-05-10 09:00:05Z saulius
;
2023-05-10T18:47:24+03:00
;Derived atom types and hydrogen counts
from atom names that follow the AMCSD naming convention
(Wat == water, O-H == hydroxyl).
;

loop_
_cod_related_entry_id
_cod_related_entry_database
_cod_related_entry_code
1 AMCSD 0001554
